data_7005435
loop_
_publ_author_name
'Schmiege, Benjamin M.'
'Carney, Michael J.'
'Small, Brooke L.'
'Gerlach, Deidra L.'
'Halfen, Jason A.'

_publ_section_title
;
 Alternatives to pyridinediimine ligands: syntheses and structures of
 metal complexes supported by donor-modified alpha-diimine ligands.
;
_journal_issue 24
_journal_name_full 'Dalton transactions (Cambridge, England : 2003)'
_journal_page_first 2547
_journal_page_last 2562
_journal_paper_doi 10.1039/b702197f
_journal_year 2007
_chemical_formula_sum 'C24 H25 Cl2 Mn N3'
_chemical_formula_weight 481.31
_chemical_name_common 050003
_chemical_name_systematic
;
?
;
_space_group_IT_number 15
_symmetry_cell_setting monoclinic
_symmetry_space_group_name_Hall '-C 2yc'
_symmetry_space_group_name_H-M 'C 1 2/c 1'
_atom_sites_solution_hydrogens geom
_atom_sites_solution_primary direct
_atom_sites_solution_secondary difmap
_audit_creation_method SHELXL-97
_cell_angle_alpha 90.00
_cell_angle_beta 102.740(1)
_cell_angle_gamma 90.00
_cell_formula_units_Z 8
_cell_length_a 19.107(2)
_cell_length_b 16.5813(7)
_cell_length_c 14.8160(1)
_cell_measurement_reflns_used 25
_cell_measurement_temperature 173(2)
_cell_measurement_theta_max 22.61
_cell_measurement_theta_min 12.75
_cell_volume 4578.4(5)
_computing_structure_refinement 'SHELXL-97 (Sheldrick, 1997)'
_computing_structure_solution 'SHELXS-97 (Sheldrick, 1990)'
_diffrn_ambient_temperature 173(2)
_diffrn_measured_fraction_theta_full 0.997
_diffrn_measured_fraction_theta_max 0.997
_diffrn_measurement_device_type 'Bruker-Nonius MACH3S'
_diffrn_measurement_method 'Omega 2-theta scans'
_diffrn_radiation_monochromator graphite
_diffrn_radiation_source 'fine-focus sealed tube'
_diffrn_radiation_type MoK\a
_diffrn_radiation_wavelength 0.71073
_diffrn_reflns_av_R_equivalents 0.0321
_diffrn_reflns_av_sigmaI/netI 0.0223
_diffrn_reflns_limit_h_max 24
_diffrn_reflns_limit_h_min 0
_diffrn_reflns_limit_k_max 21
_diffrn_reflns_limit_k_min 0
_diffrn_reflns_limit_l_max 18
_diffrn_reflns_limit_l_min -18
_diffrn_reflns_number 5125
_diffrn_reflns_theta_full 26.97
_diffrn_reflns_theta_max 26.97
_diffrn_reflns_theta_min 2.00
_diffrn_standards_interval_time 90
_diffrn_standards_number 2
_exptl_absorpt_coefficient_mu 0.826
_exptl_absorpt_correction_T_max 1.0
_exptl_absorpt_correction_T_min 0.9514
_exptl_absorpt_correction_type psi-scan
_exptl_absorpt_process_details 'North et al. Acta Cryst. 1968, A24, 351'
_exptl_crystal_colour red
_exptl_crystal_density_diffrn 1.397
_exptl_crystal_density_method 'not measured'
_exptl_crystal_description block
_exptl_crystal_F_000 1992
_exptl_crystal_size_max 0.38
_exptl_crystal_size_mid 0.35
_exptl_crystal_size_min 0.20
_refine_diff_density_max 0.248
_refine_diff_density_min -0.284
_refine_diff_density_rms 0.050
_refine_ls_extinction_method none
_refine_ls_goodness_of_fit_ref 1.040
_refine_ls_hydrogen_treatment constr
_refine_ls_matrix_type full
_refine_ls_number_parameters 275
_refine_ls_number_reflns 4975
_refine_ls_number_restraints 0
_refine_ls_restrained_S_all 1.040
_refine_ls_R_factor_all 0.0392
_refine_ls_R_factor_gt 0.0312
_refine_ls_shift/su_max 0.002
_refine_ls_shift/su_mean 0.000
_refine_ls_structure_factor_coef Fsqd
_refine_ls_weighting_details 'calc w=1/[\s^2^(Fo^2^)+(0.0426P)^2^+2.6298P] where P=(Fo^2^+2Fc^2^)/3'
_refine_ls_weighting_scheme calc
_refine_ls_wR_factor_gt 0.0762
_refine_ls_wR_factor_ref 0.0803
_reflns_number_gt 4244
_reflns_number_total 4975
_reflns_threshold_expression >2sigma(I)
_cod_data_source_file b702197f.txt
_cod_data_source_block (2a)MnCl2
_cod_depositor_comments
;
The following automatic conversions were performed:
'_symmetry_cell_setting' value 'Monoclinic' changed to 'monoclinic'
according to '/home/saulius/struct/CIF-dictionaries/cif_core.dic'
dictionary named 'cif_core.dic' version 2.4.1 from 2010-06-29.

Automatic conversion script
Id: cif_fix_enum 1527 2010-12-29 10:47:43Z saulius 
;
_cod_original_cell_volume 4578.4(6)
_cod_original_sg_symbol_H-M C2/c
_cod_database_code 7005435

loop_
_symmetry_equiv_pos_as_xyz
'x, y, z'
'-x, y, -z+1/2'
'x+1/2, y+1/2, z'
'-x+1/2, y+1/2, -z+1/2'
'-x, -y, -z'
'x, -y, z-1/2'
'-x+1/2, -y+1/2, -z'
'x+1/2, -y+1/2, z-1/2'

loop_
_atom_site_label
_atom_site_type_symbol
_atom_site_fract_x
_atom_site_fract_y
_atom_site_fract_z
_atom_site_U_iso_or_equiv
_atom_site_adp_type
_atom_site_occupancy
_atom_site_symmetry_multiplicity
_atom_site_calc_flag
_atom_site_refinement_flags
_atom_site_disorder_assembly
_atom_site_disorder_group
Mn1 Mn 0.174004(13) 0.012773(16) 0.299092(16) 0.02393(8) Uani 1 1 d . . .
Cl1 Cl 0.18697(3) -0.11574(3) 0.23800(3) 0.03976(12) Uani 1 1 d . . .
Cl2 Cl 0.09485(2) 0.09586(3) 0.19503(3) 0.03019(11) Uani 1 1 d . . .
N1 N 0.21549(7) 0.08056(9) 0.42905(10) 0.0269(3) Uani 1 1 d . . .
N2 N 0.28928(7) 0.06632(9) 0.29263(9) 0.0262(3) Uani 1 1 d . . .
N3 N 0.11303(7) -0.03360(9) 0.40718(9) 0.0248(3) Uani 1 1 d . . .
C1 C 0.31982(9) 0.16517(10) 0.51405(11) 0.0262(3) Uani 1 1 d . . .
C2 C 0.31225(10) 0.19139(11) 0.59981(12) 0.0312(4) Uani 1 1 d . . .
H2A H 0.2716 0.1788 0.6218 0.037 Uiso 1 1 calc R . .
C3 C 0.36851(11) 0.23816(11) 0.65320(13) 0.0369(4) Uani 1 1 d . . .
H3A H 0.3639 0.2564 0.7110 0.044 Uiso 1 1 calc R . .
C4 C 0.42925(11) 0.25768(11) 0.62370(13) 0.0371(4) Uani 1 1 d . . .
H4A H 0.4646 0.2888 0.6612 0.045 Uiso 1 1 calc R . .
C5 C 0.43889(10) 0.23083(11) 0.53595(13) 0.0317(4) Uani 1 1 d . . .
C6 C 0.49778(11) 0.24653(12) 0.49536(14) 0.0380(4) Uani 1 1 d . . .
H6A H 0.5364 0.2765 0.5276 0.046 Uiso 1 1 calc R . .
C7 C 0.49850(10) 0.21776(12) 0.40828(15) 0.0389(5) Uani 1 1 d . . .
H7A H 0.5376 0.2298 0.3827 0.047 Uiso 1 1 calc R . .
C8 C 0.44192(10) 0.17056(12) 0.35631(14) 0.0341(4) Uani 1 1 d . . .
H8A H 0.4440 0.1510 0.2981 0.041 Uiso 1 1 calc R . .
C9 C 0.38401(9) 0.15451(10) 0.39403(12) 0.0269(3) Uani 1 1 d . . .
C10 C 0.38265(9) 0.18516(10) 0.48304(12) 0.0269(3) Uani 1 1 d . . .
C11 C 0.27555(9) 0.11666(10) 0.43991(11) 0.0248(3) Uani 1 1 d . . .
C12 C 0.31629(9) 0.10930(10) 0.36363(12) 0.0253(3) Uani 1 1 d . . .
C13 C 0.17469(10) 0.07925(12) 0.50182(12) 0.0305(4) Uani 1 1 d . . .
H13A H 0.1661 0.1339 0.5200 0.037 Uiso 1 1 calc R . .
H13B H 0.2017 0.0510 0.5557 0.037 Uiso 1 1 calc R . .
C14 C 0.10361(9) 0.03666(11) 0.46509(12) 0.0293(4) Uani 1 1 d . . .
H14A H 0.0839 0.0187 0.5166 0.035 Uiso 1 1 calc R . .
H14B H 0.0699 0.0742 0.4286 0.035 Uiso 1 1 calc R . .
C15 C 0.15707(10) -0.09645(12) 0.46385(13) 0.0338(4) Uani 1 1 d . . .
H15A H 0.1351 -0.1118 0.5136 0.051 Uiso 1 1 calc R . .
H15B H 0.2043 -0.0756 0.4887 0.051 Uiso 1 1 calc R . .
H15C H 0.1604 -0.1427 0.4260 0.051 Uiso 1 1 calc R . .
C16 C 0.04203(10) -0.06795(12) 0.36622(13) 0.0344(4) Uani 1 1 d . . .
H16A H 0.0204 -0.0877 0.4146 0.052 Uiso 1 1 calc R . .
H16B H 0.0474 -0.1116 0.3257 0.052 Uiso 1 1 calc R . .
H16C H 0.0120 -0.0270 0.3317 0.052 Uiso 1 1 calc R . .
C17 C 0.32918(9) 0.05489(11) 0.22193(11) 0.0287(4) Uani 1 1 d . . .
C18 C 0.37542(10) -0.01151(12) 0.22937(13) 0.0327(4) Uani 1 1 d . . .
C19 C 0.41222(11) -0.02292(13) 0.15894(14) 0.0400(5) Uani 1 1 d . . .
H19A H 0.4438 -0.0661 0.1624 0.048 Uiso 1 1 calc R . .
C20 C 0.40266(12) 0.02867(15) 0.08432(14) 0.0452(5) Uani 1 1 d . . .
H20A H 0.4274 0.0198 0.0377 0.054 Uiso 1 1 calc R . .
C21 C 0.35651(11) 0.09350(14) 0.07851(14) 0.0421(5) Uani 1 1 d . . .
H21A H 0.3502 0.1276 0.0275 0.051 Uiso 1 1 calc R . .
C22 C 0.31914(10) 0.10892(12) 0.14786(12) 0.0327(4) Uani 1 1 d . . .
C23 C 0.38578(11) -0.06743(14) 0.31088(14) 0.0423(5) Uani 1 1 d . . .
H23A H 0.3400 -0.0870 0.3178 0.063 Uiso 1 1 calc R . .
H23B H 0.4088 -0.0390 0.3659 0.063 Uiso 1 1 calc R . .
H23C H 0.4152 -0.1121 0.3011 0.063 Uiso 1 1 calc R . .
C24 C 0.27215(12) 0.18215(12) 0.14532(14) 0.0403(5) Uani 1 1 d . . .
H24A H 0.2271 0.1665 0.1587 0.060 Uiso 1 1 calc R . .
H24B H 0.2639 0.2062 0.0850 0.060 Uiso 1 1 calc R . .
H24C H 0.2955 0.2204 0.1907 0.060 Uiso 1 1 calc R . .

loop_
_atom_site_aniso_label
_atom_site_aniso_U_11
_atom_site_aniso_U_22
_atom_site_aniso_U_33
_atom_site_aniso_U_23
_atom_site_aniso_U_13
_atom_site_aniso_U_12
Mn1 0.02521(14) 0.02799(14) 0.01831(13) -0.00143(10) 0.00418(10) -0.00268(10)
Cl1 0.0580(3) 0.0303(2) 0.0360(2) -0.00330(19) 0.0211(2) 0.0004(2)
Cl2 0.0311(2) 0.0317(2) 0.0252(2) -0.00027(16) 0.00070(16) -0.00043(17)
N1 0.0258(7) 0.0327(8) 0.0221(7) -0.0039(6) 0.0049(6) -0.0011(6)
N2 0.0266(7) 0.0313(8) 0.0210(7) -0.0030(6) 0.0058(5) -0.0032(6)
N3 0.0242(7) 0.0288(7) 0.0211(7) 0.0035(6) 0.0044(5) 0.0017(6)
C1 0.0303(9) 0.0224(8) 0.0243(8) -0.0010(6) 0.0022(7) 0.0012(7)
C2 0.0398(10) 0.0271(9) 0.0255(8) -0.0032(7) 0.0044(7) -0.0010(8)
C3 0.0554(12) 0.0271(9) 0.0241(9) -0.0050(7) 0.0002(8) -0.0026(9)
C4 0.0465(11) 0.0269(9) 0.0311(9) -0.0022(7) -0.0061(8) -0.0069(8)
C5 0.0352(9) 0.0229(8) 0.0322(9) 0.0005(7) -0.0029(7) -0.0038(7)
C6 0.0334(10) 0.0303(10) 0.0454(11) -0.0008(8) -0.0018(8) -0.0092(8)
C7 0.0303(10) 0.0338(10) 0.0524(12) -0.0003(9) 0.0086(9) -0.0075(8)
C8 0.0320(9) 0.0326(10) 0.0381(10) -0.0039(8) 0.0088(8) -0.0038(8)
C9 0.0265(8) 0.0242(8) 0.0287(8) -0.0024(7) 0.0034(7) -0.0009(7)
C10 0.0293(9) 0.0218(8) 0.0270(8) 0.0004(7) 0.0009(7) 0.0009(7)
C11 0.0276(8) 0.0252(8) 0.0202(8) -0.0006(6) 0.0024(6) 0.0024(7)
C12 0.0253(8) 0.0254(8) 0.0248(8) -0.0005(7) 0.0045(7) 0.0003(7)
C13 0.0316(9) 0.0397(10) 0.0212(8) -0.0063(7) 0.0076(7) -0.0010(8)
C14 0.0265(9) 0.0360(10) 0.0274(8) 0.0013(7) 0.0103(7) 0.0024(7)
C15 0.0355(10) 0.0365(10) 0.0288(9) 0.0100(8) 0.0061(8) 0.0076(8)
C16 0.0282(9) 0.0366(10) 0.0372(10) 0.0021(8) 0.0047(8) -0.0022(8)
C17 0.0265(8) 0.0358(10) 0.0244(8) -0.0087(7) 0.0071(7) -0.0105(7)
C18 0.0284(9) 0.0398(10) 0.0301(9) -0.0094(8) 0.0068(7) -0.0072(8)
C19 0.0317(10) 0.0504(12) 0.0397(11) -0.0159(9) 0.0116(8) -0.0064(9)
C20 0.0406(11) 0.0666(15) 0.0335(10) -0.0147(10) 0.0189(9) -0.0159(10)
C21 0.0440(11) 0.0556(13) 0.0283(10) -0.0027(9) 0.0115(8) -0.0204(10)
C22 0.0331(9) 0.0376(10) 0.0265(9) -0.0063(7) 0.0047(7) -0.0149(8)
C23 0.0396(11) 0.0474(12) 0.0397(11) -0.0023(9) 0.0084(9) 0.0082(9)
C24 0.0511(12) 0.0343(10) 0.0335(10) 0.0004(8) 0.0052(9) -0.0108(9)

loop_
_atom_type_symbol
_atom_type_description
_atom_type_scat_dispersion_real
_atom_type_scat_dispersion_imag
_atom_type_scat_source
C C 0.0033 0.0016 'International Tables Vol C Tables 4.2.6.8 and 6.1.1.4'
H H 0.0000 0.0000 'International Tables Vol C Tables 4.2.6.8 and 6.1.1.4'
N N 0.0061 0.0033 'International Tables Vol C Tables 4.2.6.8 and 6.1.1.4'
Cl Cl 0.1484 0.1585 'International Tables Vol C Tables 4.2.6.8 and 6.1.1.4'
Mn Mn 0.3368 0.7283 'International Tables Vol C Tables 4.2.6.8 and 6.1.1.4'

loop_
_geom_angle_atom_site_label_1
_geom_angle_atom_site_label_2
_geom_angle_atom_site_label_3
_geom_angle
_geom_angle_site_symmetry_1
_geom_angle_site_symmetry_3
_geom_angle_publ_flag
N1 Mn1 N3 72.86(5) . . ?
N1 Mn1 Cl1 138.22(4) . . ?
N3 Mn1 Cl1 94.44(4) . . ?
N1 Mn1 Cl2 109.09(4) . . ?
N3 Mn1 Cl2 107.44(4) . . ?
Cl1 Mn1 Cl2 112.70(2) . . ?
N1 Mn1 N2 72.03(5) . . ?
N3 Mn1 N2 139.43(5) . . ?
Cl1 Mn1 N2 98.32(4) . . ?
Cl2 Mn1 N2 102.74(4) . . ?
C11 N1 C13 121.73(14) . . ?
C11 N1 Mn1 119.17(11) . . ?
C13 N1 Mn1 119.03(11) . . ?
C12 N2 C17 119.30(14) . . ?
C12 N2 Mn1 112.37(11) . . ?
C17 N2 Mn1 128.32(10) . . ?
C16 N3 C15 108.56(14) . . ?
C16 N3 C14 108.92(14) . . ?
C15 N3 C14 110.61(14) . . ?
C16 N3 Mn1 113.74(11) . . ?
C15 N3 Mn1 108.50(10) . . ?
C14 N3 Mn1 106.50(10) . . ?
C2 C1 C10 119.56(16) . . ?
C2 C1 C11 134.48(17) . . ?
C10 C1 C11 105.95(14) . . ?
C1 C2 C3 117.76(18) . . ?
C4 C3 C2 122.99(18) . . ?
C3 C4 C5 120.53(17) . . ?
C10 C5 C6 116.44(17) . . ?
C10 C5 C4 116.19(17) . . ?
C6 C5 C4 127.35(17) . . ?
C7 C6 C5 120.54(17) . . ?
C6 C7 C8 122.41(18) . . ?
C9 C8 C7 118.25(18) . . ?
C8 C9 C10 119.41(16) . . ?
C8 C9 C12 134.87(16) . . ?
C10 C9 C12 105.72(15) . . ?
C5 C10 C1 122.97(16) . . ?
C5 C10 C9 122.92(17) . . ?
C1 C10 C9 114.10(15) . . ?
N1 C11 C1 134.93(16) . . ?
N1 C11 C12 117.78(15) . . ?
C1 C11 C12 107.26(14) . . ?
N2 C12 C9 134.41(16) . . ?
N2 C12 C11 118.56(15) . . ?
C9 C12 C11 106.97(14) . . ?
N1 C13 C14 108.78(14) . . ?
N3 C14 C13 111.07(14) . . ?
C22 C17 C18 122.74(16) . . ?
C22 C17 N2 119.01(17) . . ?
C18 C17 N2 118.23(16) . . ?
C19 C18 C17 117.48(18) . . ?
C19 C18 C23 121.32(19) . . ?
C17 C18 C23 121.19(16) . . ?
C20 C19 C18 121.1(2) . . ?
C19 C20 C21 120.22(19) . . ?
C20 C21 C22 121.3(2) . . ?
C17 C22 C21 117.15(19) . . ?
C17 C22 C24 120.97(17) . . ?
C21 C22 C24 121.84(18) . . ?

loop_
_geom_bond_atom_site_label_1
_geom_bond_atom_site_label_2
_geom_bond_distance
_geom_bond_site_symmetry_2
_geom_bond_publ_flag
Mn1 N1 2.2194(14) . ?
Mn1 N3 2.3100(14) . ?
Mn1 Cl1 2.3495(5) . ?
Mn1 Cl2 2.3524(5) . ?
Mn1 N2 2.3962(14) . ?
N1 C11 1.273(2) . ?
N1 C13 1.463(2) . ?
N2 C12 1.281(2) . ?
N2 C17 1.437(2) . ?
N3 C16 1.473(2) . ?
N3 C15 1.479(2) . ?
N3 C14 1.481(2) . ?
C1 C2 1.380(2) . ?
C1 C10 1.416(2) . ?
C1 C11 1.469(2) . ?
C2 C3 1.417(3) . ?
C3 C4 1.366(3) . ?
C4 C5 1.424(3) . ?
C5 C10 1.404(2) . ?
C5 C6 1.412(3) . ?
C6 C7 1.378(3) . ?
C7 C8 1.417(3) . ?
C8 C9 1.371(3) . ?
C9 C10 1.419(2) . ?
C9 C12 1.477(2) . ?
C11 C12 1.512(2) . ?
C13 C14 1.521(2) . ?
C17 C22 1.397(3) . ?
C17 C18 1.401(3) . ?
C18 C19 1.394(3) . ?
C18 C23 1.501(3) . ?
C19 C20 1.378(3) . ?
C20 C21 1.381(3) . ?
C21 C22 1.398(3) . ?
C22 C24 1.506(3) . ?

loop_
_geom_torsion_atom_site_label_1
_geom_torsion_atom_site_label_2
_geom_torsion_atom_site_label_3
_geom_torsion_atom_site_label_4
_geom_torsion
_geom_torsion_site_symmetry_1
_geom_torsion_site_symmetry_2
_geom_torsion_site_symmetry_3
_geom_torsion_site_symmetry_4
_geom_torsion_publ_flag
N3 Mn1 N1 C11 161.47(15) . . . . ?
Cl1 Mn1 N1 C11 84.39(14) . . . . ?
Cl2 Mn1 N1 C11 -95.52(13) . . . . ?
N2 Mn1 N1 C11 2.13(13) . . . . ?
N3 Mn1 N1 C13 -15.58(12) . . . . ?
Cl1 Mn1 N1 C13 -92.67(13) . . . . ?
Cl2 Mn1 N1 C13 87.43(13) . . . . ?
N2 Mn1 N1 C13 -174.93(14) . . . . ?
N1 Mn1 N2 C12 -2.56(12) . . . . ?
N3 Mn1 N2 C12 -33.79(16) . . . . ?
Cl1 Mn1 N2 C12 -140.71(12) . . . . ?
Cl2 Mn1 N2 C12 103.65(12) . . . . ?
N1 Mn1 N2 C17 176.59(16) . . . . ?
N3 Mn1 N2 C17 145.36(13) . . . . ?
Cl1 Mn1 N2 C17 38.44(15) . . . . ?
Cl2 Mn1 N2 C17 -77.21(15) . . . . ?
N1 Mn1 N3 C16 154.89(13) . . . . ?
Cl1 Mn1 N3 C16 -65.76(12) . . . . ?
Cl2 Mn1 N3 C16 49.71(12) . . . . ?
N2 Mn1 N3 C16 -174.04(11) . . . . ?
N1 Mn1 N3 C15 -84.19(12) . . . . ?
Cl1 Mn1 N3 C15 55.17(11) . . . . ?
Cl2 Mn1 N3 C15 170.63(10) . . . . ?
N2 Mn1 N3 C15 -53.12(14) . . . . ?
N1 Mn1 N3 C14 34.91(10) . . . . ?
Cl1 Mn1 N3 C14 174.26(10) . . . . ?
Cl2 Mn1 N3 C14 -70.27(10) . . . . ?
N2 Mn1 N3 C14 65.97(13) . . . . ?
C10 C1 C2 C3 0.4(3) . . . . ?
C11 C1 C2 C3 179.64(18) . . . . ?
C1 C2 C3 C4 -0.3(3) . . . . ?
C2 C3 C4 C5 -0.3(3) . . . . ?
C3 C4 C5 C10 0.8(3) . . . . ?
C3 C4 C5 C6 179.23(19) . . . . ?
C10 C5 C6 C7 0.0(3) . . . . ?
C4 C5 C6 C7 -178.38(19) . . . . ?
C5 C6 C7 C8 -1.1(3) . . . . ?
C6 C7 C8 C9 1.2(3) . . . . ?
C7 C8 C9 C10 -0.2(3) . . . . ?
C7 C8 C9 C12 180.00(19) . . . . ?
C6 C5 C10 C1 -179.41(17) . . . . ?
C4 C5 C10 C1 -0.8(3) . . . . ?
C6 C5 C10 C9 1.0(3) . . . . ?
C4 C5 C10 C9 179.60(16) . . . . ?
C2 C1 C10 C5 0.2(3) . . . . ?
C11 C1 C10 C5 -179.22(16) . . . . ?
C2 C1 C10 C9 179.84(16) . . . . ?
C11 C1 C10 C9 0.4(2) . . . . ?
C8 C9 C10 C5 -1.0(3) . . . . ?
C12 C9 C10 C5 178.92(16) . . . . ?
C8 C9 C10 C1 179.44(16) . . . . ?
C12 C9 C10 C1 -0.7(2) . . . . ?
C13 N1 C11 C1 -2.1(3) . . . . ?
Mn1 N1 C11 C1 -179.07(15) . . . . ?
C13 N1 C11 C12 175.46(15) . . . . ?
Mn1 N1 C11 C12 -1.5(2) . . . . ?
C2 C1 C11 N1 -1.5(4) . . . . ?
C10 C1 C11 N1 177.8(2) . . . . ?
C2 C1 C11 C12 -179.27(19) . . . . ?
C10 C1 C11 C12 0.09(18) . . . . ?
C17 N2 C12 C9 0.3(3) . . . . ?
Mn1 N2 C12 C9 179.56(16) . . . . ?
C17 N2 C12 C11 -176.46(15) . . . . ?
Mn1 N2 C12 C11 2.77(19) . . . . ?
C8 C9 C12 N2 3.5(4) . . . . ?
C10 C9 C12 N2 -176.36(19) . . . . ?
C8 C9 C12 C11 -179.5(2) . . . . ?
C10 C9 C12 C11 0.69(18) . . . . ?
N1 C11 C12 N2 -1.1(2) . . . . ?
C1 C11 C12 N2 177.11(15) . . . . ?
N1 C11 C12 C9 -178.68(15) . . . . ?
C1 C11 C12 C9 -0.49(18) . . . . ?
C11 N1 C13 C14 176.09(16) . . . . ?
Mn1 N1 C13 C14 -6.94(19) . . . . ?
C16 N3 C14 C13 -174.66(14) . . . . ?
C15 N3 C14 C13 66.11(18) . . . . ?
Mn1 N3 C14 C13 -51.61(15) . . . . ?
N1 C13 C14 N3 39.3(2) . . . . ?
C12 N2 C17 C22 -90.9(2) . . . . ?
Mn1 N2 C17 C22 90.02(18) . . . . ?
C12 N2 C17 C18 90.6(2) . . . . ?
Mn1 N2 C17 C18 -88.48(18) . . . . ?
C22 C17 C18 C19 -0.1(3) . . . . ?
N2 C17 C18 C19 178.31(16) . . . . ?
C22 C17 C18 C23 178.91(17) . . . . ?
N2 C17 C18 C23 -2.6(2) . . . . ?
C17 C18 C19 C20 -0.8(3) . . . . ?
C23 C18 C19 C20 -179.87(19) . . . . ?
C18 C19 C20 C21 0.6(3) . . . . ?
C19 C20 C21 C22 0.6(3) . . . . ?
C18 C17 C22 C21 1.3(3) . . . . ?
N2 C17 C22 C21 -177.16(15) . . . . ?
C18 C17 C22 C24 -176.48(17) . . . . ?
N2 C17 C22 C24 5.1(2) . . . . ?
C20 C21 C22 C17 -1.5(3) . . . . ?
C20 C21 C22 C24 176.22(18) . . . . ?
